data_9012356
loop_
_publ_author_name
'Jacobs, H.'
'Niemann, A.'
'Kockelmann, W.'

_publ_section_title
;Low temperature investigations of hydrogen bridge bonds in the hydroxides
 beta-Be(OH)2 and epsilon-Zn(OH)2 by Raman-spectroscopy as well as X-ray and
 neutron diffraction Locality: synthetic Sample: T = 298 K
;
_journal_name_full 'Zeitschrift fur Anorganische und Allgemeine Chemie'
_journal_page_first 1247
_journal_page_last 1254
_journal_paper_doi 10.1002/zaac.200500030
_journal_volume 631
_journal_year 2005
_chemical_formula_structural Zn(OD)2
_chemical_formula_sum 'D2 O2 Zn'
_chemical_name_mineral 'Wulfingite (deuterated)'
_space_group_IT_number 19
_symmetry_space_group_name_Hall 'P 2ac 2ab'
_symmetry_space_group_name_H-M 'P 21 21 21'
_cell_angle_alpha 90
_cell_angle_beta 90
_cell_angle_gamma 90
_cell_length_a 4.90855
_cell_length_b 5.14641
_cell_length_c 8.4880
_cell_formula_units_Z 4
_cell_volume 214.419
_diffrn_ambient_temperature 298
_exptl_crystal_density_diffrn 3.142
_cod_original_formula_sum 'Zn O2 D2'
_cod_database_code 9012356

loop_
_symmetry_equiv_pos_as_xyz
x,y,z
-x,1/2+y,1/2-z
1/2+x,1/2-y,-z
1/2-x,-y,1/2+z

loop_
_atom_site_aniso_label
_atom_site_aniso_U_11
_atom_site_aniso_U_22
_atom_site_aniso_U_33
_atom_site_aniso_U_12
_atom_site_aniso_U_13
_atom_site_aniso_U_23
Zn 0.00650 0.01160 0.01020 -0.00620 0.00020 0.00350
O1 0.00720 0.01700 0.01200 -0.00260 -0.00470 0.00390
O2 0.01600 0.00770 0.01440 0.00230 0.00240 0.00380
D1 0.02060 0.03030 0.02100 0.00390 -0.00060 0.00100
D2 0.02800 0.02100 0.02360 0.00320 -0.00180 0.00180

loop_
_atom_site_label
_atom_site_fract_x
_atom_site_fract_y
_atom_site_fract_z
_atom_site_U_iso_or_equiv
Zn 0.07100 0.65000 0.62390 0.01191
O1 0.11660 0.12780 0.07920 0.01532
O2 0.16600 0.31780 0.71970 0.01608
D1 0.47340 0.35930 0.84200 0.03027
D2 0.25870 0.81620 0.15060 0.03040

_database_code_amcsd 0015824
